data_7052264
loop_
_publ_author_name
'Ragaini, Fabio'
'Gasperini, Michela'
'Parma, Paolo'
'Gallo, Emma'
'Casati, Nicola'
'Macchi, Piero'

_publ_section_title
;
 Stability-inducing strain: application to the synthesis of alkyl-BIAN
 ligands (alkyl-BIAN = bis(alkyl)acenaphthenequinonediimine)
;
_journal_issue 7
_journal_name_full 'New Journal of Chemistry'
_journal_page_first 1046
_journal_paper_doi 10.1039/b602257j
_journal_volume 30
_journal_year 2006
_chemical_formula_sum 'C20 H20 Cl2 N2 Zn'
_chemical_formula_weight 424.65
_space_group_IT_number 14
_symmetry_cell_setting monoclinic
_symmetry_Int_Tables_number 14
_symmetry_space_group_name_Hall '-P 2ybc'
_symmetry_space_group_name_H-M 'P 1 21/c 1'
_atom_sites_solution_hydrogens geom
_atom_sites_solution_primary direct
_atom_sites_solution_secondary difmap
_audit_conform_dict_location ftp://ftp.iucr.org/pub/cif_core.dic
_audit_conform_dict_name cif_core.dic
_audit_conform_dict_version 2.3
_audit_creation_date 2005-07-18T16:29:27-00:00
_audit_creation_method 'WinGX routine CIF_UPDATE'
_cell_angle_alpha 90.000
_cell_angle_beta 91.2048(19)
_cell_angle_gamma 90.000
_cell_formula_units_Z 4
_cell_length_a 7.2312(8)
_cell_length_b 16.2043(18)
_cell_length_c 15.9806(18)
_cell_measurement_temperature 120(2)
_cell_volume 1872.1(4)
_computing_structure_refinement 'SHELXL-97 (Sheldrick, 1997)'
_diffrn_ambient_temperature 120(2)
_diffrn_measured_fraction_theta_full 0.93
_diffrn_measured_fraction_theta_max 0.93
_diffrn_radiation_monochromator graphite
_diffrn_radiation_probe x-ray
_diffrn_radiation_type MoK\a
_diffrn_radiation_wavelength 0.71069
_diffrn_reflns_av_R_equivalents 0.0507
_diffrn_reflns_av_unetI/netI 0.0613
_diffrn_reflns_limit_h_max 9
_diffrn_reflns_limit_h_min -10
_diffrn_reflns_limit_k_max 22
_diffrn_reflns_limit_k_min -22
_diffrn_reflns_limit_l_max 22
_diffrn_reflns_limit_l_min -22
_diffrn_reflns_number 18167
_diffrn_reflns_theta_full 30.22
_diffrn_reflns_theta_max 30.22
_diffrn_reflns_theta_min 2.51
_exptl_absorpt_coefficient_mu 1.602
_exptl_absorpt_correction_T_max 0.7455
_exptl_absorpt_correction_T_min 0.7431
_exptl_absorpt_correction_type sphere
_exptl_absorpt_process_details
;
Interpolation using Int.Tab. Vol. C (1992) p. 523,Tab. 6.3.3.3
for values of muR in the range 0-2.5, and Int.Tab. Vol.II (1959)
p.302; Table 5.3.6 B for muR in the range 2.6-10.0.
The interpolation procedure of C.W.Dwiggins Jr (Acta Cryst.(1975)
A31,146-148) is used with some modification.
;
_exptl_crystal_density_diffrn 1.507
_exptl_crystal_density_method 'not measured'
_exptl_crystal_F_000 872
_refine_diff_density_max 0.402
_refine_diff_density_min -0.465
_refine_diff_density_rms 0.084
_refine_ls_extinction_method none
_refine_ls_goodness_of_fit_ref 1.002
_refine_ls_hydrogen_treatment constr
_refine_ls_matrix_type full
_refine_ls_number_parameters 226
_refine_ls_number_reflns 5132
_refine_ls_number_restraints 0
_refine_ls_restrained_S_all 1.002
_refine_ls_R_factor_all 0.0816
_refine_ls_R_factor_gt 0.0377
_refine_ls_shift/su_max 0.001
_refine_ls_shift/su_mean 0
_refine_ls_structure_factor_coef Fsqd
_refine_ls_weighting_details 'calc w=1/[\s^2^(Fo^2^)+(0.0321P)^2^+1.3662P] where P=(Fo^2^+2Fc^2^)/3'
_refine_ls_weighting_scheme calc
_refine_ls_wR_factor_gt 0.076
_refine_ls_wR_factor_ref 0.0889
_reflns_number_gt 3369
_reflns_number_total 5132
_reflns_threshold_expression >2sigma(I)
_cod_data_source_file b602257j.txt
_cod_data_source_block fr9b
_cod_original_sg_symbol_H-M 'P 21/c'
_cod_database_code 7052264

loop_
_symmetry_equiv_pos_as_xyz
'x, y, z'
'-x, y+1/2, -z+1/2'
'-x, -y, -z'
'x, -y-1/2, z-1/2'

loop_
_atom_site_label
_atom_site_type_symbol
_atom_site_fract_x
_atom_site_fract_y
_atom_site_fract_z
_atom_site_U_iso_or_equiv
_atom_site_adp_type
_atom_site_occupancy
_atom_site_symmetry_multiplicity
_atom_site_calc_flag
_atom_site_refinement_flags
_atom_site_disorder_assembly
_atom_site_disorder_group
C1 C 0.7220(3) 0.04985(14) 0.37895(14) 0.0171(5) Uani 1 1 d . . .
C2 C 0.7949(3) 0.11484(14) 0.44035(15) 0.0178(5) Uani 1 1 d . . .
C3 C 0.8019(3) 0.07618(14) 0.52380(14) 0.0177(5) Uani 1 1 d . . .
C4 C 0.8426(3) 0.10352(16) 0.60385(15) 0.0226(5) Uani 1 1 d . . .
H4 H 0.8727 0.1584 0.6141 0.027 Uiso 1 1 calc R . .
C5 C 0.8372(3) 0.04532(17) 0.67002(16) 0.0262(6) Uani 1 1 d . . .
H5 H 0.8656 0.0631 0.7241 0.031 Uiso 1 1 calc R . .
C6 C 0.7918(3) -0.03611(17) 0.65769(16) 0.0262(6) Uani 1 1 d . . .
H6 H 0.7931 -0.0723 0.7029 0.031 Uiso 1 1 calc R . .
C7 C 0.7429(3) -0.06549(15) 0.57641(15) 0.0211(5) Uani 1 1 d . . .
C8 C 0.6886(3) -0.14730(16) 0.55418(17) 0.0272(6) Uani 1 1 d . . .
H8 H 0.6803 -0.1876 0.5953 0.033 Uiso 1 1 calc R . .
C9 C 0.6485(4) -0.16670(16) 0.47200(18) 0.0278(6) Uani 1 1 d . . .
H9 H 0.6151 -0.2207 0.4589 0.033 Uiso 1 1 calc R . .
C10 C 0.6558(3) -0.10786(15) 0.40648(16) 0.0236(5) Uani 1 1 d . . .
H10 H 0.6293 -0.123 0.3514 0.028 Uiso 1 1 calc R . .
C11 C 0.7032(3) -0.02785(14) 0.42641(15) 0.0184(5) Uani 1 1 d . . .
C12 C 0.7488(3) -0.00744(14) 0.51089(15) 0.0177(5) Uani 1 1 d . . .
C101 C 0.6151(3) 0.01387(16) 0.24050(15) 0.0221(5) Uani 1 1 d . . .
H101 H 0.534 -0.0266 0.2667 0.027 Uiso 1 1 calc R . .
C102 C 0.5223(4) 0.04992(18) 0.16163(16) 0.0335(7) Uani 1 1 d . . .
H10A H 0.5656 0.1046 0.1471 0.04 Uiso 1 1 calc R . .
H10B H 0.3883 0.0476 0.1615 0.04 Uiso 1 1 calc R . .
C103 C 0.6139(4) -0.0205(2) 0.11191(17) 0.0396(7) Uani 1 1 d . . .
H10C H 0.5354 -0.0685 0.1036 0.048 Uiso 1 1 calc R . .
H10D H 0.667 -0.0028 0.0596 0.048 Uiso 1 1 calc R . .
C104 C 0.7563(4) -0.0296(2) 0.18443(17) 0.0355(7) Uani 1 1 d . . .
H10E H 0.8696 0.0013 0.1768 0.043 Uiso 1 1 calc R . .
H10F H 0.7822 -0.0863 0.2002 0.043 Uiso 1 1 calc R . .
C201 C 0.9029(3) 0.25284(15) 0.46431(15) 0.0230(5) Uani 1 1 d . . .
H201 H 0.9748 0.2318 0.5124 0.028 Uiso 1 1 calc R . .
C202 C 1.0040(4) 0.32354(15) 0.42118(18) 0.0307(6) Uani 1 1 d . . .
H20A H 0.9755 0.3281 0.3618 0.037 Uiso 1 1 calc R . .
H20B H 1.1366 0.3238 0.4318 0.037 Uiso 1 1 calc R . .
C203 C 0.8974(4) 0.38516(18) 0.4756(2) 0.0420(8) Uani 1 1 d . . .
H20C H 0.8467 0.4318 0.4447 0.05 Uiso 1 1 calc R . .
H20D H 0.9654 0.4032 0.5252 0.05 Uiso 1 1 calc R . .
C204 C 0.7548(4) 0.31599(16) 0.49218(18) 0.0310(6) Uani 1 1 d . . .
H20E H 0.6459 0.3181 0.4558 0.037 Uiso 1 1 calc R . .
H20F H 0.7213 0.3109 0.5504 0.037 Uiso 1 1 calc R . .
N1 N 0.6888(3) 0.07199(12) 0.30311(12) 0.0198(4) Uani 1 1 d . . .
N2 N 0.8362(3) 0.18573(12) 0.41103(12) 0.0193(4) Uani 1 1 d . . .
Zn1 Zn 0.77119(4) 0.193389(18) 0.283539(18) 0.02244(9) Uani 1 1 d . . .
Cl1 Cl 1.00959(9) 0.19982(4) 0.19869(4) 0.03399(17) Uani 1 1 d . . .
Cl2 Cl 0.54092(10) 0.28257(4) 0.26822(5) 0.03756(18) Uani 1 1 d . . .

loop_
_atom_site_aniso_label
_atom_site_aniso_U_11
_atom_site_aniso_U_22
_atom_site_aniso_U_33
_atom_site_aniso_U_23
_atom_site_aniso_U_13
_atom_site_aniso_U_12
C1 0.0141(11) 0.0184(12) 0.0189(12) -0.0008(9) 0.0037(9) 0.0033(9)
C2 0.0147(11) 0.0189(12) 0.0200(12) -0.0010(9) 0.0023(9) 0.0037(9)
C3 0.0148(11) 0.0193(12) 0.0190(12) 0.0015(9) 0.0015(9) 0.0031(9)
C4 0.0205(13) 0.0248(13) 0.0223(13) -0.0018(10) -0.0008(10) 0.0017(10)
C5 0.0252(14) 0.0357(16) 0.0175(12) 0.0017(11) -0.0003(10) 0.0063(11)
C6 0.0239(14) 0.0342(15) 0.0206(13) 0.0122(11) 0.0045(10) 0.0093(11)
C7 0.0164(12) 0.0216(13) 0.0256(13) 0.0048(10) 0.0047(10) 0.0050(10)
C8 0.0220(13) 0.0244(14) 0.0354(15) 0.0110(11) 0.0065(11) 0.0034(11)
C9 0.0251(14) 0.0166(12) 0.0418(16) 0.0035(11) 0.0028(12) -0.0019(10)
C10 0.0208(13) 0.0211(13) 0.0288(14) -0.0023(10) -0.0006(11) -0.0002(10)
C11 0.0158(12) 0.0179(12) 0.0214(12) 0.0014(9) 0.0011(9) 0.0015(9)
C12 0.0124(11) 0.0207(12) 0.0200(12) 0.0021(9) 0.0018(9) 0.0033(9)
C101 0.0234(13) 0.0250(13) 0.0180(12) -0.0013(10) -0.0009(10) -0.0032(10)
C102 0.0379(16) 0.0394(17) 0.0229(14) 0.0039(12) -0.0060(12) -0.0065(13)
C103 0.0405(18) 0.057(2) 0.0209(14) -0.0081(13) 0.0007(13) -0.0141(15)
C104 0.0284(15) 0.0471(18) 0.0312(15) -0.0161(14) 0.0035(12) -0.0027(13)
C201 0.0258(13) 0.0197(12) 0.0232(13) -0.0005(10) -0.0026(11) -0.0026(10)
C202 0.0374(16) 0.0210(14) 0.0335(15) 0.0033(11) -0.0009(12) -0.0088(12)
C203 0.050(2) 0.0228(15) 0.053(2) -0.0033(13) -0.0024(16) -0.0018(14)
C204 0.0341(15) 0.0243(14) 0.0344(15) -0.0073(12) -0.0018(12) 0.0027(12)
N1 0.0219(11) 0.0206(11) 0.0168(10) 0.0004(8) 0.0004(8) 0.0007(8)
N2 0.0195(10) 0.0182(10) 0.0202(10) 0.0008(8) -0.0001(8) 0.0005(8)
Zn1 0.02583(16) 0.02167(15) 0.01976(15) 0.00532(12) -0.00083(11) -0.00019(13)
Cl1 0.0325(4) 0.0409(4) 0.0289(3) 0.0134(3) 0.0071(3) 0.0035(3)
Cl2 0.0369(4) 0.0350(4) 0.0406(4) 0.0127(3) -0.0035(3) 0.0114(3)

loop_
_atom_type_symbol
_atom_type_description
_atom_type_scat_dispersion_real
_atom_type_scat_dispersion_imag
_atom_type_scat_source
C C 0.0033 0.0016 'International Tables Vol C Tables 4.2.6.8 and 6.1.1.4'
H H 0 0 'International Tables Vol C Tables 4.2.6.8 and 6.1.1.4'
N N 0.0061 0.0033 'International Tables Vol C Tables 4.2.6.8 and 6.1.1.4'
Cl Cl 0.1484 0.1585 'International Tables Vol C Tables 4.2.6.8 and 6.1.1.4'
Zn Zn 0.2839 1.4301 'International Tables Vol C Tables 4.2.6.8 and 6.1.1.4'

loop_
_geom_angle_atom_site_label_1
_geom_angle_atom_site_label_2
_geom_angle_atom_site_label_3
_geom_angle
_geom_angle_site_symmetry_1
_geom_angle_site_symmetry_3
_geom_angle_publ_flag
N1 C1 C11 134.9(2) . . ?
N1 C1 C2 118.0(2) . . ?
C11 C1 C2 107.00(19) . . ?
N2 C2 C3 135.2(2) . . ?
N2 C2 C1 117.7(2) . . ?
C3 C2 C1 107.07(19) . . ?
C4 C3 C12 119.5(2) . . ?
C4 C3 C2 134.9(2) . . ?
C12 C3 C2 105.6(2) . . ?
C3 C4 C5 118.0(2) . . ?
C6 C5 C4 122.9(2) . . ?
C5 C6 C7 120.5(2) . . ?
C12 C7 C6 116.4(2) . . ?
C12 C7 C8 116.6(2) . . ?
C6 C7 C8 127.0(2) . . ?
C9 C8 C7 120.1(2) . . ?
C8 C9 C10 122.8(2) . . ?
C11 C10 C9 118.4(2) . . ?
C10 C11 C12 119.4(2) . . ?
C10 C11 C1 135.1(2) . . ?
C12 C11 C1 105.5(2) . . ?
C7 C12 C11 122.7(2) . . ?
C7 C12 C3 122.7(2) . . ?
C11 C12 C3 114.6(2) . . ?
N1 C101 C102 117.6(2) . . ?
N1 C101 C104 117.0(2) . . ?
C102 C101 C104 88.9(2) . . ?
C101 C102 C103 87.5(2) . . ?
C104 C103 C102 88.3(2) . . ?
C103 C104 C101 87.3(2) . . ?
N2 C201 C202 116.8(2) . . ?
N2 C201 C204 116.0(2) . . ?
C202 C201 C204 88.6(2) . . ?
C201 C202 C203 88.9(2) . . ?
C202 C203 C204 88.3(2) . . ?
C203 C204 C201 87.9(2) . . ?
C1 N1 C101 121.6(2) . . ?
C1 N1 Zn1 110.99(16) . . ?
C101 N1 Zn1 127.28(15) . . ?
C2 N2 C201 122.2(2) . . ?
C2 N2 Zn1 111.23(16) . . ?
C201 N2 Zn1 126.28(15) . . ?
N1 Zn1 N2 81.73(8) . . ?
N1 Zn1 Cl2 114.61(6) . . ?
N2 Zn1 Cl2 107.48(6) . . ?
N1 Zn1 Cl1 111.40(6) . . ?
N2 Zn1 Cl1 115.98(6) . . ?
Cl2 Zn1 Cl1 119.61(3) . . ?

loop_
_geom_bond_atom_site_label_1
_geom_bond_atom_site_label_2
_geom_bond_distance
_geom_bond_site_symmetry_2
_geom_bond_publ_flag
C1 N1 1.282(3) . ?
C1 C11 1.478(3) . ?
C1 C2 1.526(3) . ?
C2 N2 1.278(3) . ?
C2 C3 1.473(3) . ?
C3 C4 1.380(3) . ?
C3 C12 1.422(3) . ?
C4 C5 1.418(3) . ?
C5 C6 1.373(4) . ?
C6 C7 1.421(4) . ?
C7 C12 1.409(3) . ?
C7 C8 1.426(4) . ?
C8 C9 1.375(4) . ?
C9 C10 1.418(4) . ?
C10 C11 1.377(3) . ?
C11 C12 1.422(3) . ?
C101 N1 1.466(3) . ?
C101 C102 1.531(3) . ?
C101 C104 1.543(4) . ?
C102 C103 1.547(4) . ?
C103 C104 1.541(4) . ?
C201 N2 1.457(3) . ?
C201 C202 1.531(3) . ?
C201 C204 1.553(4) . ?
C202 C203 1.541(4) . ?
C203 C204 1.549(4) . ?
N1 Zn1 2.081(2) . ?
N2 Zn1 2.085(2) . ?
Zn1 Cl2 2.2144(8) . ?
Zn1 Cl1 2.2181(7) . ?
